data_2014858
loop_
_publ_author_name
'Siquiera, M\'arcia R.'
'Facco, Janaina T.'
'Lang, Ernesto S.'
'Lorenzini, Fabiane'
'Rizzatti, Mara R.'
'Ellena, Javier'
'Burrow, Robert A.'

_publ_section_title
;Layered
 poly[\m~2~-aqua-\m~3~-dimethylformamide-di-\m~3~-phenylphosphonato-dipotassium]
;
_journal_issue 4
_journal_name_full 'Acta Crystallographica Section C'
_journal_page_first m161
_journal_page_last m164
_journal_paper_doi 10.1107/S0108270105001526
_journal_volume 61
_journal_year 2005
_chemical_formula_iupac '[K2 (C3 H7 N O) (C6 H6 O3 P)2 (H2 O)]'
_chemical_formula_moiety 'C15 H21 K2 N O8 P2'
_chemical_formula_sum 'C15 H21 K2 N O8 P2'
_chemical_formula_weight 483.47
_chemical_name_common
;
poly[\m~2~-aqua-m~3~-dimethylformide-bis(\m~3~-phenylphosphonato)dipotassium]
;
_chemical_name_systematic
;
poly[\m~2~-aqua-m~3~-dimethylformide-bis(\m~3~-phenylphosphonato)dipotassium]
;
_space_group_IT_number 14
_symmetry_cell_setting monoclinic
_symmetry_space_group_name_Hall '-P 2ybc'
_symmetry_space_group_name_H-M 'P 1 21/c 1'
_atom_sites_solution_hydrogens geom
_atom_sites_solution_primary direct
_atom_sites_solution_secondary difmap
_cell_angle_alpha 90
_cell_angle_beta 115.545(5)
_cell_angle_gamma 90
_cell_formula_units_Z 4
_cell_length_a 16.988(5)
_cell_length_b 8.264(5)
_cell_length_c 16.684(5)
_cell_measurement_reflns_used 16207
_cell_measurement_temperature 153(2)
_cell_measurement_theta_max 26.022
_cell_measurement_theta_min 0.407
_cell_volume 2113.3(16)
_computing_cell_refinement 'HKL Scalepack (Otwinowski & Minor, 1997)'
_computing_data_collection 'Collect (Nonius, 2000)'
_computing_data_reduction 'HKL Denzo (Otwinowski & Minor, 1997) and Scalepack'
_computing_molecular_graphics 'Ortep-3 for Windows (Farrugia, 1997)'
_computing_publication_material 'WinGX (Farrugia, 1999)'
_computing_structure_refinement 'SHELXL97 (Sheldrick, 1997)'
_computing_structure_solution 'SHELXS97 (Sheldrick, 1997)'
_diffrn_ambient_temperature 153(2)
_diffrn_measured_fraction_theta_full 0.998
_diffrn_measured_fraction_theta_max 0.998
_diffrn_measurement_device '95mm CCD camera on \k-goniostat'
_diffrn_measurement_device_type 'Nonius KappaCCD'
_diffrn_measurement_method '\f or \w scans?'
_diffrn_radiation_monochromator graphite
_diffrn_radiation_type MoK\a
_diffrn_radiation_wavelength 0.71073
_diffrn_reflns_av_R_equivalents 0.0822
_diffrn_reflns_limit_h_max 20
_diffrn_reflns_limit_h_min -20
_diffrn_reflns_limit_k_max 10
_diffrn_reflns_limit_k_min -10
_diffrn_reflns_limit_l_max 18
_diffrn_reflns_limit_l_min -20
_diffrn_reflns_number 25724
_diffrn_reflns_theta_full 26.02
_diffrn_reflns_theta_max 26.02
_diffrn_reflns_theta_min 2.45
_exptl_absorpt_coefficient_mu 0.641
_exptl_absorpt_correction_T_max 0.9505
_exptl_absorpt_correction_T_min 0.9010
_exptl_absorpt_correction_type multi-scan
_exptl_absorpt_process_details
;
(Blessing, 1995)
;
_exptl_crystal_colour colorless
_exptl_crystal_density_diffrn 1.52
_exptl_crystal_density_method 'not measured'
_exptl_crystal_description plate
_exptl_crystal_F_000 1000
_exptl_crystal_size_max 0.14
_exptl_crystal_size_mid 0.12
_exptl_crystal_size_min 0.08
_refine_diff_density_max 0.33
_refine_diff_density_min -0.451
_refine_ls_extinction_method none
_refine_ls_goodness_of_fit_ref 1.062
_refine_ls_hydrogen_treatment mixed
_refine_ls_matrix_type full
_refine_ls_number_parameters 270
_refine_ls_number_reflns 4152
_refine_ls_number_restraints 0
_refine_ls_restrained_S_all 1.062
_refine_ls_R_factor_all 0.0767
_refine_ls_R_factor_gt 0.0441
_refine_ls_shift/su_max 0.001
_refine_ls_shift/su_mean 0
_refine_ls_structure_factor_coef Fsqd
_refine_ls_weighting_details 'calc w=1/[\s^2^(Fo^2^)+(0.0612P)^2^] where P=(Fo^2^+2Fc^2^)/3'
_refine_ls_weighting_scheme calc
_refine_ls_wR_factor_gt 0.1004
_refine_ls_wR_factor_ref 0.1158
_reflns_number_gt 2927
_reflns_number_total 4152
_reflns_threshold_expression I>2\s(I)
_cod_data_source_file jz1691.cif
_cod_data_source_block II
_cod_original_sg_symbol_H-M 'P 21/c'
_cod_database_code 2014858
_cod_database_fobs_code 2014858

loop_
_symmetry_equiv_pos_as_xyz
'x, y, z'
'-x, y+1/2, -z+1/2'
'-x, -y, -z'
'x, -y-1/2, z-1/2'

loop_
_atom_site_label
_atom_site_fract_x
_atom_site_fract_y
_atom_site_fract_z
_atom_site_U_iso_or_equiv
_atom_site_adp_type
_atom_site_calc_flag
_atom_site_refinement_flags
_atom_site_occupancy
_atom_site_disorder_assembly
_atom_site_disorder_group
_atom_site_type_symbol
K1 0.48393(4) 0.76680(8) 0.44990(4) 0.02563(18) Uani d . 1 . . K
K2 0.51287(4) 0.75630(8) 0.19922(4) 0.02463(18) Uani d . 1 . . K
O1 0.56423(15) 0.5064(3) 0.41519(15) 0.0301(5) Uani d . 1 . . O
H1A 0.593(2) 0.530(4) 0.388(2) 0.045 Uiso d . 1 . . H
H1B 0.600(2) 0.488(4) 0.469(2) 0.045 Uiso d . 1 . . H
P1 0.33805(5) 0.91344(9) 0.24331(5) 0.0218(2) Uani d . 1 . . P
O11 0.36536(13) 1.0483(2) 0.20149(12) 0.0266(5) Uani d . 1 . . O
O12 0.39210(13) 0.7605(2) 0.26240(12) 0.0237(5) Uani d . 1 . . O
O13 0.33949(13) 0.9678(3) 0.33459(12) 0.0256(5) Uani d . 1 . . O
H13A 0.345(2) 1.075(4) 0.349(2) 0.038 Uiso d . 1 . . H
P2 0.32654(5) 0.41668(9) 0.34859(5) 0.02073(19) Uani d . 1 . . P
O21 0.34161(13) 0.5556(2) 0.41123(12) 0.0245(5) Uani d . 1 . . O
O22 0.37650(12) 0.2624(2) 0.38732(12) 0.0223(4) Uani d . 1 . . O
O23 0.34709(13) 0.4659(3) 0.26816(12) 0.0227(5) Uani d . 1 . . O
H23A 0.354(2) 0.581(4) 0.2584(19) 0.034 Uiso d . 1 . . H
O2 0.58219(14) 1.0514(3) 0.44093(14) 0.0330(5) Uani d . 1 . . O
C1 0.6599(2) 1.0863(4) 0.4900(2) 0.0312(7) Uani d . 1 . . C
H1 0.678(2) 1.189(4) 0.523(2) 0.037 Uiso d . 1 . . H
N 0.72794(17) 0.9940(3) 0.50084(16) 0.0296(6) Uani d . 1 . . N
C2 0.7170(2) 0.8421(4) 0.4539(2) 0.0411(9) Uani d . 1 . . C
H2A 0.7163 0.7529 0.4922 0.062 Uiso calc R 1 . . H
H2B 0.7655 0.8269 0.4376 0.062 Uiso calc R 1 . . H
H2C 0.6619 0.8437 0.3999 0.062 Uiso calc R 1 . . H
C5 0.8147(2) 1.0357(5) 0.5668(2) 0.0478(9) Uani d . 1 . . C
H5A 0.8128 1.1403 0.5936 0.072 Uiso calc R 1 . . H
H5B 0.8544 1.0429 0.5383 0.072 Uiso calc R 1 . . H
H5C 0.8355 0.9522 0.613 0.072 Uiso calc R 1 . . H
C11 0.22678(19) 0.8596(3) 0.17227(18) 0.0233(6) Uani d . 1 . . C
C12 0.1865(2) 0.9167(4) 0.08473(19) 0.0303(7) Uani d . 1 . . C
H12 0.217 0.9888 0.0637 0.036 Uiso calc R 1 . . H
C13 0.1026(2) 0.8686(4) 0.0287(2) 0.0358(8) Uani d . 1 . . C
H13 0.0756 0.9095 -0.0303 0.043 Uiso calc R 1 . . H
C14 0.0577(2) 0.7617(4) 0.0575(2) 0.0350(8) Uani d . 1 . . C
H14 0.0003 0.7285 0.0185 0.042 Uiso calc R 1 . . H
C15 0.0970(2) 0.7035(4) 0.1436(2) 0.0317(7) Uani d . 1 . . C
H15 0.0667 0.6289 0.1635 0.038 Uiso calc R 1 . . H
C16 0.1801(2) 0.7528(3) 0.2009(2) 0.0257(7) Uani d . 1 . . C
H16 0.2058 0.714 0.2603 0.031 Uiso calc R 1 . . H
C21 0.21195(19) 0.3656(3) 0.29914(18) 0.0221(6) Uani d . 1 . . C
C22 0.1563(2) 0.4214(3) 0.33420(19) 0.0270(7) Uani d . 1 . . C
H22 0.1779 0.4936 0.3833 0.032 Uiso calc R 1 . . H
C23 0.0697(2) 0.3732(4) 0.2985(2) 0.0324(7) Uani d . 1 . . C
H23 0.0322 0.4127 0.323 0.039 Uiso calc R 1 . . H
C24 0.0376(2) 0.2671(4) 0.2266(2) 0.0329(8) Uani d . 1 . . C
H24 -0.0217 0.2336 0.2022 0.04 Uiso calc R 1 . . H
C25 0.0923(2) 0.2106(4) 0.1911(2) 0.0309(7) Uani d . 1 . . C
H25 0.0706 0.1382 0.1421 0.037 Uiso calc R 1 . . H
C26 0.1786(2) 0.2594(3) 0.22680(19) 0.0252(7) Uani d . 1 . . C
H26 0.2157 0.2203 0.2018 0.03 Uiso calc R 1 . . H

loop_
_atom_site_aniso_label
_atom_site_aniso_U_11
_atom_site_aniso_U_22
_atom_site_aniso_U_33
_atom_site_aniso_U_12
_atom_site_aniso_U_13
_atom_site_aniso_U_23
K1 0.0268(4) 0.0235(4) 0.0234(3) 0.0002(3) 0.0077(3) -0.0020(3)
K2 0.0245(4) 0.0237(4) 0.0269(3) 0.0020(3) 0.0121(3) 0.0034(3)
O1 0.0280(13) 0.0362(14) 0.0256(11) -0.0019(10) 0.0109(10) -0.0030(10)
P1 0.0257(4) 0.0181(4) 0.0214(4) -0.0020(3) 0.0099(3) -0.0005(3)
O11 0.0341(12) 0.0208(11) 0.0245(10) -0.0076(9) 0.0124(9) -0.0004(8)
O12 0.0237(11) 0.0207(11) 0.0267(11) 0.0011(9) 0.0109(9) 0.0003(8)
O13 0.0358(13) 0.0209(11) 0.0210(10) -0.0028(10) 0.0134(9) -0.0008(9)
P2 0.0229(4) 0.0177(4) 0.0209(4) 0.0003(3) 0.0088(3) -0.0002(3)
O21 0.0291(12) 0.0208(11) 0.0247(10) -0.0012(9) 0.0125(9) -0.0027(8)
O22 0.0235(11) 0.0185(11) 0.0230(10) 0.0021(8) 0.0083(9) 0.0007(8)
O23 0.0287(12) 0.0185(11) 0.0223(10) -0.0014(9) 0.0122(9) 0.0000(8)
O2 0.0291(14) 0.0327(13) 0.0329(12) 0.0016(10) 0.0094(10) 0.0047(10)
C1 0.039(2) 0.0251(18) 0.0335(18) 0.0027(16) 0.0195(16) 0.0037(14)
N 0.0311(16) 0.0264(15) 0.0332(14) 0.0001(12) 0.0157(12) 0.0001(11)
C2 0.050(2) 0.0309(19) 0.045(2) 0.0056(17) 0.0229(18) -0.0052(16)
C5 0.034(2) 0.048(2) 0.056(2) -0.0040(18) 0.0149(18) 0.0003(18)
C11 0.0264(17) 0.0190(15) 0.0246(15) 0.0024(13) 0.0109(13) -0.0007(12)
C12 0.0307(18) 0.0301(18) 0.0277(16) -0.0020(14) 0.0101(14) 0.0022(13)
C13 0.034(2) 0.043(2) 0.0226(15) -0.0032(16) 0.0050(14) 0.0007(14)
C14 0.0235(17) 0.040(2) 0.0333(17) -0.0079(15) 0.0042(14) -0.0048(15)
C15 0.0255(18) 0.0311(18) 0.0385(18) -0.0019(14) 0.0137(15) 0.0014(14)
C16 0.0263(17) 0.0241(17) 0.0274(15) 0.0012(13) 0.0123(13) 0.0020(13)
C21 0.0248(17) 0.0181(15) 0.0232(15) 0.0024(12) 0.0102(13) 0.0044(12)
C22 0.0315(18) 0.0192(16) 0.0310(16) 0.0008(13) 0.0141(14) 0.0007(12)
C23 0.0303(19) 0.0267(18) 0.0450(19) 0.0010(14) 0.0207(16) 0.0022(15)
C24 0.0237(17) 0.0301(18) 0.0425(19) -0.0025(14) 0.0120(15) 0.0013(15)
C25 0.0281(18) 0.0307(18) 0.0294(16) -0.0002(14) 0.0081(14) 0.0014(13)
C26 0.0254(17) 0.0259(17) 0.0234(15) 0.0024(13) 0.0097(13) 0.0018(12)

loop_
_atom_type_symbol
_atom_type_description
_atom_type_scat_dispersion_real
_atom_type_scat_dispersion_imag
_atom_type_scat_source
C C 0.0033 0.0016 'International Tables Vol C Tables 4.2.6.8 and 6.1.1.4'
H H 0 0 'International Tables Vol C Tables 4.2.6.8 and 6.1.1.4'
K K 0.2009 0.2494 'International Tables Vol C Tables 4.2.6.8 and 6.1.1.4'
N N 0.0061 0.0033 'International Tables Vol C Tables 4.2.6.8 and 6.1.1.4'
O O 0.0106 0.006 'International Tables Vol C Tables 4.2.6.8 and 6.1.1.4'
P P 0.1023 0.0942 'International Tables Vol C Tables 4.2.6.8 and 6.1.1.4'

loop_
_geom_angle_atom_site_label_1
_geom_angle_atom_site_label_2
_geom_angle_atom_site_label_3
_geom_angle_site_symmetry_1
_geom_angle_site_symmetry_3
_geom_angle
_geom_angle_publ_flag
O22 K1 O1 3_666 . 80.99(6) ?
O22 K1 O21 3_666 . 117.53(6) ?
O1 K1 O21 . . 85.50(7) ?
O22 K1 O12 3_666 . 157.37(6) ?
O1 K1 O12 . . 80.76(6) ?
O21 K1 O12 . . 74.12(6) ?
O22 K1 O13 3_666 . 146.23(6) ?
O1 K1 O13 . . 131.73(7) ?
O21 K1 O13 . . 78.82(7) ?
O12 K1 O13 . . 51.10(6) ?
O22 K1 O2 3_666 . 81.52(6) ?
O1 K1 O2 . . 105.88(8) ?
O21 K1 O2 . . 159.58(6) ?
O12 K1 O2 . . 90.73(6) ?
O13 K1 O2 . . 81.00(7) ?
O22 K1 O2 3_666 3_676 80.15(6) ?
O1 K1 O2 . 3_676 153.18(7) ?
O21 K1 O2 . 3_676 86.50(7) ?
O12 K1 O2 . 3_676 121.30(6) ?
O13 K1 O2 . 3_676 71.18(6) ?
O2 K1 O2 . 3_676 89.98(7) ?
O11 K2 O12 2_645 . 106.63(6) ?
O11 K2 O1 2_645 2_655 159.49(7) ?
O12 K2 O1 . 2_655 92.70(7) ?
O11 K2 O2 2_645 2_645 98.34(7) ?
O12 K2 O2 . 2_645 94.21(7) ?
O1 K2 O2 2_655 2_645 86.75(8) ?
O11 K2 O23 2_645 2_655 84.90(7) ?
O12 K2 O23 . 2_655 130.21(6) ?
O1 K2 O23 2_655 2_655 77.24(7) ?
O2 K2 O23 2_645 2_655 132.76(6) ?
O11 K2 O22 2_645 2_655 79.56(6) ?
O12 K2 O22 . 2_655 173.05(6) ?
O1 K2 O22 2_655 2_655 81.57(6) ?
O2 K2 O22 2_645 2_655 81.58(6) ?
O23 K2 O22 2_655 2_655 52.46(6) ?
K2 O1 K1 2_645 . 127.52(9) ?
K2 O1 H1A 2_645 . 91(3) ?
K1 O1 H1A . . 114(3) ?
K2 O1 H1B 2_645 . 121(2) ?
K1 O1 H1B . . 96(2) ?
H1A O1 H1B . . 108(3) y
O11 P1 O12 . . 116.09(12) y
O11 P1 O13 . . 111.11(12) y
O12 P1 O13 . . 106.22(11) y
O11 P1 C11 . . 109.07(13) ?
O12 P1 C11 . . 107.56(12) ?
O13 P1 C11 . . 106.30(12) ?
P1 O11 K2 . 2_655 120.58(10) ?
P1 O12 K2 . . 115.22(10) ?
P1 O12 K1 . . 102.28(9) ?
K2 O12 K1 . . 106.52(7) ?
P1 O13 K1 . . 97.67(10) ?
P1 O13 H13A . . 119.3(19) ?
K1 O13 H13A . . 114(2) ?
O21 P2 O22 . . 116.87(11) y
O21 P2 O23 . . 111.18(11) y
O22 P2 O23 . . 106.94(11) y
O21 P2 C21 . . 108.90(12) ?
O22 P2 C21 . . 107.08(12) ?
O23 P2 C21 . . 105.18(12) ?
P2 O21 K1 . . 120.35(10) ?
P2 O22 K1 . 3_666 125.73(10) ?
P2 O22 K2 . 2_645 99.86(9) ?
K1 O22 K2 3_666 2_645 91.32(7) ?
P2 O23 K2 . 2_645 98.97(10) ?
P2 O23 H23A . . 118.4(17) ?
K2 O23 H23A 2_645 . 118.9(18) ?
C1 O2 K2 . 2_655 118.57(19) ?
C1 O2 K1 . . 128.03(19) ?
K2 O2 K1 2_655 . 113.36(8) ?
C1 O2 K1 . 3_676 93.12(19) ?
K2 O2 K1 2_655 3_676 88.35(7) ?
K1 O2 K1 . 3_676 90.02(7) ?
O2 C1 N . . 124.6(3) ?
O2 C1 H1 . . 123.5(19) ?
N C1 H1 . . 111.8(19) ?
C1 N C5 . . 120.4(3) ?
C1 N C2 . . 121.4(3) ?
C5 N C2 . . 117.9(3) ?
N C2 H2A . . 109.5 ?
N C2 H2B . . 109.5 ?
H2A C2 H2B . . 109.5 ?
N C2 H2C . . 109.5 ?
H2A C2 H2C . . 109.5 ?
H2B C2 H2C . . 109.5 ?
N C5 H5A . . 109.5 ?
N C5 H5B . . 109.5 ?
H5A C5 H5B . . 109.5 ?
N C5 H5C . . 109.5 ?
H5A C5 H5C . . 109.5 ?
H5B C5 H5C . . 109.5 ?
C16 C11 C12 . . 118.3(3) ?
C16 C11 P1 . . 121.2(2) ?
C12 C11 P1 . . 120.3(2) ?
C13 C12 C11 . . 120.4(3) ?
C13 C12 H12 . . 119.8 ?
C11 C12 H12 . . 119.8 ?
C14 C13 C12 . . 120.7(3) ?
C14 C13 H13 . . 119.7 ?
C12 C13 H13 . . 119.7 ?
C13 C14 C15 . . 119.4(3) ?
C13 C14 H14 . . 120.3 ?
C15 C14 H14 . . 120.3 ?
C16 C15 C14 . . 120.5(3) ?
C16 C15 H15 . . 119.7 ?
C14 C15 H15 . . 119.7 ?
C15 C16 C11 . . 120.6(3) ?
C15 C16 H16 . . 119.7 ?
C11 C16 H16 . . 119.7 ?
C22 C21 C26 . . 118.4(3) ?
C22 C21 P2 . . 121.7(2) ?
C26 C21 P2 . . 119.8(2) ?
C21 C22 C23 . . 120.9(3) ?
C21 C22 H22 . . 119.6 ?
C23 C22 H22 . . 119.6 ?
C22 C23 C24 . . 120.0(3) ?
C22 C23 H23 . . 120 ?
C24 C23 H23 . . 120 ?
C25 C24 C23 . . 119.7(3) ?
C25 C24 H24 . . 120.1 ?
C23 C24 H24 . . 120.1 ?
C24 C25 C26 . . 120.0(3) ?
C24 C25 H25 . . 120 ?
C26 C25 H25 . . 120 ?
C25 C26 C21 . . 121.0(3) ?
C25 C26 H26 . . 119.5 ?
C21 C26 H26 . . 119.5 ?

loop_
_geom_bond_atom_site_label_1
_geom_bond_atom_site_label_2
_geom_bond_site_symmetry_2
_geom_bond_distance
_geom_bond_publ_flag
K1 O1 . 2.740(3) y
K1 O2 . 2.925(3) y
K1 O2 3_676 2.932(2) y
K1 O12 . 2.831(2) y
K1 O13 . 2.900(2) y
K1 O21 . 2.822(2) y
K1 O22 3_666 2.739(2) y
K2 O1 2_655 2.734(2) y
K2 O2 2_645 2.772(2) y
K2 O11 2_645 2.650(2) y
K2 O12 . 2.681(2) y
K2 O22 2_655 2.821(2) y
K2 O23 2_655 2.800(2) y
O1 H1A . 0.82(4) ?
O1 H1B . 0.85(3) ?
P1 O11 . 1.491(2) y
P1 O12 . 1.513(2) y
P1 O13 . 1.578(2) y
P1 C11 . 1.801(3) ?
O13 H13A . 0.92(3) y
P2 O21 . 1.499(2) y
P2 O22 . 1.513(2) y
P2 O23 . 1.579(2) y
P2 C21 . 1.806(3) ?
O23 H23A . 0.98(3) ?
O2 C1 . 1.250(4) y
C1 N . 1.331(4) y
C1 H1 . 0.99(3) ?
N C5 . 1.450(4) y
N C2 . 1.449(4) y
C2 H2A . 0.98 ?
C2 H2B . 0.98 ?
C2 H2C . 0.98 ?
C5 H5A . 0.98 ?
C5 H5B . 0.98 ?
C5 H5C . 0.98 ?
C11 C16 . 1.401(4) ?
C11 C12 . 1.401(4) ?
C12 C13 . 1.384(4) ?
C12 H12 . 0.95 ?
C13 C14 . 1.383(5) ?
C13 H13 . 0.95 ?
C14 C15 . 1.383(4) ?
C14 H14 . 0.95 ?
C15 C16 . 1.382(4) ?
C15 H15 . 0.95 ?
C16 H16 . 0.95 ?
C21 C22 . 1.387(4) ?
C21 C26 . 1.399(4) ?
C22 C23 . 1.388(4) ?
C22 H22 . 0.95 ?
C23 C24 . 1.393(4) ?
C23 H23 . 0.95 ?
C24 C25 . 1.381(4) ?
C24 H24 . 0.95 ?
C25 C26 . 1.383(4) ?
C25 H25 . 0.95 ?
C26 H26 . 0.95 ?
K1 K1 3_676 4.143(3) y
K1 K2 4_576 3.9769(15) y
K2 K2 2_645 4.558(2) y

loop_
_geom_hbond_atom_site_label_D
_geom_hbond_atom_site_label_H
_geom_hbond_atom_site_label_A
_geom_hbond_site_symmetry_A
_geom_hbond_distance_DH
_geom_hbond_distance_HA
_geom_hbond_distance_DA
_geom_hbond_angle_DHA
O1 H1A O11 2_645 0.82(4) 1.91(4) 2.711(3) 164(4)
O1 H1B O21 3_666 0.85(3) 1.85(4) 2.686(3) 169(3)
O13 H13A O22 1_565 0.92(3) 1.67(3) 2.573(3) 169(3)
O23 H23A O12 . 0.98(3) 1.61(3) 2.566(3) 164(3)
C1 H1 O21 3_676 0.99(3) 2.47(3) 3.393(4) 156(3)

loop_
_geom_torsion_atom_site_label_1
_geom_torsion_atom_site_label_2
_geom_torsion_atom_site_label_3
_geom_torsion_atom_site_label_4
_geom_torsion_site_symmetry_1
_geom_torsion_site_symmetry_4
_geom_torsion
O22 K1 O1 K2 3_666 2_645 148.83(11)
O21 K1 O1 K2 . 2_645 30.01(11)
O12 K1 O1 K2 . 2_645 -44.61(10)
O13 K1 O1 K2 . 2_645 -40.67(15)
O2 K1 O1 K2 . 2_645 -132.73(10)
O2 K1 O1 K2 3_676 2_645 103.06(16)
O12 P1 O11 K2 . 2_655 -86.07(14)
O13 P1 O11 K2 . 2_655 35.43(16)
C11 P1 O11 K2 . 2_655 152.28(12)
O11 P1 O12 K2 . . -6.79(15)
O13 P1 O12 K2 . . -130.85(11)
C11 P1 O12 K2 . . 115.65(12)
O11 P1 O12 K1 . . 108.30(11)
O13 P1 O12 K1 . . -15.76(12)
C11 P1 O12 K1 . . -129.25(11)
O11 K2 O12 P1 2_645 . 155.80(10)
O1 K2 O12 P1 2_655 . -17.26(12)
O2 K2 O12 P1 2_645 . -104.19(12)
O23 K2 O12 P1 2_655 . 58.28(14)
O11 K2 O12 K1 2_645 . 43.17(8)
O1 K2 O12 K1 2_655 . -129.89(7)
O2 K2 O12 K1 2_645 . 143.18(7)
O23 K2 O12 K1 2_655 . -54.35(10)
O22 K1 O12 P1 3_666 . -136.66(14)
O1 K1 O12 P1 . . -173.27(10)
O21 K1 O12 P1 . . 98.82(10)
O13 K1 O12 P1 . . 10.51(8)
O2 K1 O12 P1 . . -67.29(10)
O2 K1 O12 P1 3_676 . 23.14(12)
O22 K1 O12 K2 3_666 . -15.37(18)
O1 K1 O12 K2 . . -51.98(7)
O21 K1 O12 K2 . . -139.89(8)
O13 K1 O12 K2 . . 131.79(9)
O2 K1 O12 K2 . . 53.99(7)
O2 K1 O12 K2 3_676 . 144.42(7)
O11 P1 O13 K1 . . -111.95(11)
O12 P1 O13 K1 . . 15.15(11)
C11 P1 O13 K1 . . 129.52(11)
O22 K1 O13 P1 3_666 . 148.03(10)
O1 K1 O13 P1 . . -14.92(14)
O21 K1 O13 P1 . . -88.45(10)
O12 K1 O13 P1 . . -9.93(8)
O2 K1 O13 P1 . . 88.38(10)
O2 K1 O13 P1 3_676 . -178.54(11)
O22 P2 O21 K1 . . 84.59(14)
O23 P2 O21 K1 . . -38.54(15)
C21 P2 O21 K1 . . -153.97(11)
O22 K1 O21 P2 3_666 . -105.53(12)
O1 K1 O21 P2 . . -28.13(12)
O12 K1 O21 P2 . . 53.52(11)
O13 K1 O21 P2 . . 105.98(12)
O2 K1 O21 P2 . . 97.0(2)
O2 K1 O21 P2 3_676 . 177.48(12)
O21 P2 O22 K1 . 3_666 -14.06(17)
O23 P2 O22 K1 . 3_666 111.23(13)
C21 P2 O22 K1 . 3_666 -136.44(13)
O21 P2 O22 K2 . 2_645 -112.90(11)
O23 P2 O22 K2 . 2_645 12.39(11)
C21 P2 O22 K2 . 2_645 124.72(10)
O21 P2 O23 K2 . 2_645 116.22(11)
O22 P2 O23 K2 . 2_645 -12.45(11)
C21 P2 O23 K2 . 2_645 -126.07(11)
O22 K1 O2 C1 3_666 . 13.9(2)
O1 K1 O2 C1 . . -64.1(3)
O21 K1 O2 C1 . . 173.8(2)
O12 K1 O2 C1 . . -144.7(2)
O13 K1 O2 C1 . . 164.9(3)
O2 K1 O2 C1 3_676 . 94.0(3)
O22 K1 O2 K2 3_666 2_655 -168.26(8)
O1 K1 O2 K2 . 2_655 113.69(8)
O21 K1 O2 K2 . 2_655 -8.3(2)
O12 K1 O2 K2 . 2_655 33.10(8)
O13 K1 O2 K2 . 2_655 -17.27(7)
O2 K1 O2 K2 3_676 2_655 -88.21(8)
O22 K1 O2 K1 3_666 3_676 -80.05(6)
O1 K1 O2 K1 . 3_676 -158.09(6)
O21 K1 O2 K1 . 3_676 79.88(17)
O12 K1 O2 K1 . 3_676 121.31(6)
O13 K1 O2 K1 . 3_676 70.94(6)
O2 K1 O2 K1 3_676 3_676 0
K2 O2 C1 N 2_655 . -118.9(3)
K1 O2 C1 N . . 58.9(4)
K1 O2 C1 N 3_676 . 151.3(3)
O2 C1 N C5 . . -173.0(3)
O2 C1 N C2 . . 1.1(5)
O11 P1 C11 C16 . . -170.6(2)
O12 P1 C11 C16 . . 62.8(3)
O13 P1 C11 C16 . . -50.7(3)
O11 P1 C11 C12 . . 13.2(3)
O12 P1 C11 C12 . . -113.4(2)
O13 P1 C11 C12 . . 133.1(2)
C16 C11 C12 C13 . . 0.3(4)
P1 C11 C12 C13 . . 176.6(3)
C11 C12 C13 C14 . . -1.1(5)
C12 C13 C14 C15 . . 0.5(5)
C13 C14 C15 C16 . . 0.8(5)
C14 C15 C16 C11 . . -1.6(5)
C12 C11 C16 C15 . . 1.0(4)
P1 C11 C16 C15 . . -175.3(2)
O21 P2 C21 C22 . . -15.3(3)
O22 P2 C21 C22 . . 112.0(2)
O23 P2 C21 C22 . . -134.5(2)
O21 P2 C21 C26 . . 168.6(2)
O22 P2 C21 C26 . . -64.2(2)
O23 P2 C21 C26 . . 49.4(3)
C26 C21 C22 C23 . . 0.0(4)
P2 C21 C22 C23 . . -176.2(2)
C21 C22 C23 C24 . . 0.2(5)
C22 C23 C24 C25 . . -0.2(5)
C23 C24 C25 C26 . . 0.0(5)
C24 C25 C26 C21 . . 0.2(4)
C22 C21 C26 C25 . . -0.2(4)
P2 C21 C26 C25 . . 176.0(2)
